data_2233282
loop_
_publ_author_name
'Wu, Man-Hua'
'Qiu, Qi-Ming'
'Gao, Sen'
'Jin, Qiong-Hua'
'Zhang, Cun-Lin'

_publ_section_title
;
 5,6-Dimethyl-1,2,4-triazin-3-amine
;
_journal_coeditor_code RN2097
_journal_issue 1
_journal_name_full 'Acta Crystallographica Section E'
_journal_page_first o39
_journal_paper_doi 10.1107/S1600536811051920
_journal_volume 68
_journal_year 2012
_chemical_formula_iupac 'C5 H8 N4'
_chemical_formula_moiety 'C5 H8 N4'
_chemical_formula_sum 'C5 H8 N4'
_chemical_formula_weight 124.14
_chemical_name_systematic
;
5,6-Dimethyl-1,2,4-triazin-3-amine
;
_space_group_IT_number 62
_symmetry_cell_setting orthorhombic
_symmetry_space_group_name_Hall '-P 2ac 2n'
_symmetry_space_group_name_H-M 'P n m a'
_atom_sites_solution_hydrogens geom
_atom_sites_solution_primary direct
_atom_sites_solution_secondary difmap
_audit_creation_method SHELXL-97
_cell_angle_alpha 90.00
_cell_angle_beta 90.00
_cell_angle_gamma 90.00
_cell_formula_units_Z 4
_cell_length_a 7.4877(8)
_cell_length_b 6.7530(7)
_cell_length_c 12.6615(13)
_cell_measurement_reflns_used 1029
_cell_measurement_temperature 293(2)
_cell_measurement_theta_max 27.966
_cell_measurement_theta_min 2.721
_cell_volume 640.22(12)
_computing_cell_refinement 'SAINT-Plus (Bruker, 2007)'
_computing_data_collection 'SMART (Bruker, 2007)'
_computing_data_reduction 'SAINT-Plus (Bruker, 2007)'
_computing_molecular_graphics 'SHELXTL (Sheldrick, 2008)'
_computing_publication_material 'SHELXTL (Sheldrick, 2008)'
_computing_structure_refinement 'SHELXL97 (Sheldrick, 2008)'
_computing_structure_solution 'SHELXS97 (Sheldrick, 2008)'
_diffrn_ambient_temperature 293(2)
_diffrn_measured_fraction_theta_full 0.998
_diffrn_measured_fraction_theta_max 0.998
_diffrn_measurement_device_type 'Bruker SMART CCD area-detector'
_diffrn_measurement_method 'phi and omega scans'
_diffrn_radiation_monochromator graphite
_diffrn_radiation_source 'fine-focus sealed tube'
_diffrn_radiation_type MoK\a
_diffrn_radiation_wavelength 0.71073
_diffrn_reflns_av_R_equivalents 0.0336
_diffrn_reflns_av_sigmaI/netI 0.0237
_diffrn_reflns_limit_h_max 8
_diffrn_reflns_limit_h_min -7
_diffrn_reflns_limit_k_max 7
_diffrn_reflns_limit_k_min -8
_diffrn_reflns_limit_l_max 15
_diffrn_reflns_limit_l_min -14
_diffrn_reflns_number 2997
_diffrn_reflns_theta_full 25.02
_diffrn_reflns_theta_max 25.02
_diffrn_reflns_theta_min 3.16
_exptl_absorpt_coefficient_mu 0.083
_exptl_absorpt_correction_T_max 0.9690
_exptl_absorpt_correction_T_min 0.9595
_exptl_absorpt_correction_type multi-scan
_exptl_absorpt_process_details '(SADABS; Bruker, 2007)'
_exptl_crystal_colour yellow
_exptl_crystal_density_diffrn 1.278
_exptl_crystal_density_method 'not measured'
_exptl_crystal_description block
_exptl_crystal_F_000 264
_exptl_crystal_size_max 0.50
_exptl_crystal_size_mid 0.39
_exptl_crystal_size_min 0.38
_refine_diff_density_max 0.259
_refine_diff_density_min -0.160
_refine_ls_extinction_coef 0.013(5)
_refine_ls_extinction_expression Fc^*^=kFc[1+0.001xFc^2^\l^3^/sin(2\q)]^-1/4^
_refine_ls_extinction_method none
_refine_ls_goodness_of_fit_ref 1.111
_refine_ls_hydrogen_treatment constr
_refine_ls_matrix_type full
_refine_ls_number_parameters 58
_refine_ls_number_reflns 614
_refine_ls_number_restraints 0
_refine_ls_restrained_S_all 1.111
_refine_ls_R_factor_all 0.0722
_refine_ls_R_factor_gt 0.0483
_refine_ls_shift/su_max 0.000
_refine_ls_shift/su_mean 0.000
_refine_ls_structure_factor_coef Fsqd
_refine_ls_weighting_details 'calc w=1/[\s^2^(Fo^2^)+(0.0627P)^2^+0.3625P] where P=(Fo^2^+2Fc^2^)/3'
_refine_ls_weighting_scheme calc
_refine_ls_wR_factor_gt 0.1319
_refine_ls_wR_factor_ref 0.1567
_reflns_number_gt 421
_reflns_number_total 614
_reflns_threshold_expression I>2sigma(I)
_cod_data_source_file rn2097.cif
_cod_data_source_block I
_cod_database_code 2233282
_cod_database_fobs_code 2233282

loop_
_symmetry_equiv_pos_as_xyz
'x, y, z'
'-x+1/2, -y, z+1/2'
'-x, y+1/2, -z'
'x+1/2, -y+1/2, -z+1/2'
'-x, -y, -z'
'x-1/2, y, -z-1/2'
'x, -y-1/2, z'
'-x-1/2, y-1/2, z-1/2'

loop_
_atom_site_type_symbol
_atom_site_label
_atom_site_fract_x
_atom_site_fract_y
_atom_site_fract_z
_atom_site_U_iso_or_equiv
_atom_site_adp_type
_atom_site_calc_flag
_atom_site_refinement_flags
_atom_site_occupancy
_atom_site_symmetry_multiplicity
N N1 1.0561(4) 0.2500 0.5062(2) 0.0514(9) Uani d S 1 2
N N2 1.0506(4) 0.2500 0.6123(2) 0.0499(8) Uani d S 1 2
N N3 0.7314(4) 0.2500 0.60746(19) 0.0466(8) Uani d S 1 2
N N4 0.8858(4) 0.2500 0.7657(2) 0.0609(10) Uani d S 1 2
H H4A 0.9838 0.2500 0.8011 0.073 Uiso calc SR 1 2
H H4B 0.7850 0.2500 0.7982 0.073 Uiso calc SR 1 2
C C1 0.8903(4) 0.2500 0.6589(2) 0.0447(9) Uani d S 1 2
C C2 0.7407(5) 0.2500 0.5030(2) 0.0469(9) Uani d S 1 2
C C3 0.9072(5) 0.2500 0.4511(2) 0.0477(9) Uani d S 1 2
C C4 0.5682(5) 0.2500 0.4422(3) 0.0678(12) Uani d S 1 2
H H4C 0.5720 0.3512 0.3890 0.102 Uiso calc PR 0.50 1
H H4D 0.4708 0.2755 0.4896 0.102 Uiso calc PR 0.50 1
H H4E 0.5516 0.1233 0.4093 0.102 Uiso calc PR 0.50 1
C C5 0.9233(5) 0.2500 0.3332(2) 0.0624(11) Uani d S 1 2
H H5A 0.8506 0.1461 0.3044 0.094 Uiso calc PR 0.50 1
H H5B 1.0456 0.2286 0.3137 0.094 Uiso calc PR 0.50 1
H H5C 0.8839 0.3753 0.3060 0.094 Uiso calc PR 0.50 1

loop_
_atom_site_aniso_label
_atom_site_aniso_U_11
_atom_site_aniso_U_22
_atom_site_aniso_U_33
_atom_site_aniso_U_12
_atom_site_aniso_U_13
_atom_site_aniso_U_23
N1 0.0485(19) 0.063(2) 0.0425(16) 0.000 0.0087(13) 0.000
N2 0.0412(17) 0.069(2) 0.0395(16) 0.000 0.0016(12) 0.000
N3 0.0431(16) 0.062(2) 0.0346(15) 0.000 -0.0012(11) 0.000
N4 0.0382(16) 0.105(3) 0.0391(16) 0.000 -0.0064(12) 0.000
C1 0.0417(19) 0.057(2) 0.0350(17) 0.000 -0.0008(13) 0.000
C2 0.054(2) 0.050(2) 0.0374(19) 0.000 -0.0014(14) 0.000
C3 0.055(2) 0.049(2) 0.0397(19) 0.000 0.0031(16) 0.000
C4 0.060(2) 0.097(3) 0.047(2) 0.000 -0.0118(17) 0.000
C5 0.075(3) 0.074(3) 0.0376(19) 0.000 0.0075(18) 0.000

loop_
_atom_type_symbol
_atom_type_description
_atom_type_scat_dispersion_real
_atom_type_scat_dispersion_imag
_atom_type_scat_source
C C 0.0033 0.0016 'International Tables Vol C Tables 4.2.6.8 and 6.1.1.4'
H H 0.0000 0.0000 'International Tables Vol C Tables 4.2.6.8 and 6.1.1.4'
N N 0.0061 0.0033 'International Tables Vol C Tables 4.2.6.8 and 6.1.1.4'

loop_
_geom_angle_atom_site_label_1
_geom_angle_atom_site_label_2
_geom_angle_atom_site_label_3
_geom_angle
C3 N1 N2 120.2(3)
C1 N2 N1 117.9(3)
C2 N3 C1 115.7(3)
C1 N4 H4A 120.0
C1 N4 H4B 120.0
H4A N4 H4B 120.0
N2 C1 N4 117.6(3)
N2 C1 N3 125.2(3)
N4 C1 N3 117.3(3)
N3 C2 C3 120.8(3)
N3 C2 C4 117.7(3)
C3 C2 C4 121.5(3)
N1 C3 C2 120.2(3)
N1 C3 C5 117.4(3)
C2 C3 C5 122.4(3)
C2 C4 H4C 109.5
C2 C4 H4D 109.5
H4C C4 H4D 109.5
C2 C4 H4E 109.5
H4C C4 H4E 109.5
H4D C4 H4E 109.5
C3 C5 H5A 109.5
C3 C5 H5B 109.5
H5A C5 H5B 109.5
C3 C5 H5C 109.5
H5A C5 H5C 109.5
H5B C5 H5C 109.5

loop_
_geom_bond_atom_site_label_1
_geom_bond_atom_site_label_2
_geom_bond_distance
N1 C3 1.315(4)
N1 N2 1.344(4)
N2 C1 1.338(4)
N3 C2 1.325(4)
N3 C1 1.356(4)
N4 C1 1.353(4)
N4 H4A 0.8600
N4 H4B 0.8600
C2 C3 1.409(5)
C2 C4 1.503(5)
C3 C5 1.498(4)
C4 H4C 0.9600
C4 H4D 0.9600
C4 H4E 0.9600
C5 H5A 0.9600
C5 H5B 0.9600
C5 H5C 0.9600

loop_
_geom_hbond_atom_site_label_D
_geom_hbond_atom_site_label_H
_geom_hbond_atom_site_label_A
_geom_hbond_site_symmetry_A
_geom_hbond_distance_DH
_geom_hbond_distance_HA
_geom_hbond_distance_DA
_geom_hbond_angle_DHA
N4 H4A N3 6_657 0.86 2.19 3.045(4) 179.4
N4 H4B N2 6_557 0.86 2.09 2.947(4) 175.7

loop_
_geom_torsion_atom_site_label_1
_geom_torsion_atom_site_label_2
_geom_torsion_atom_site_label_3
_geom_torsion_atom_site_label_4
_geom_torsion
C3 N1 N2 C1 0.0
N1 N2 C1 N4 180.0
N1 N2 C1 N3 0.0000(10)
C2 N3 C1 N2 0.0000(10)
C2 N3 C1 N4 180.0
C1 N3 C2 C3 0.0
C1 N3 C2 C4 180.0
N2 N1 C3 C2 0.0
N2 N1 C3 C5 180.0
N3 C2 C3 N1 0.0
C4 C2 C3 N1 180.0
N3 C2 C3 C5 180.0
C4 C2 C3 C5 0.0
